data_1538492
loop_
_publ_author_name
'Preiss, H.'
'Reich, P.'

_publ_section_title
;
 Kristallchemische und spektroskopische Untersuchungen an den Verbindungen
 P Cl4 (Sb, Nb, Ta) Cl6 * As Cl3
;
_journal_name_full 'Kristall und Technik'
_journal_page_first 375
_journal_page_last 380
_journal_volume 6
_journal_year 1971
_chemical_formula_sum 'As Cl13 Nb P'
_chemical_name_systematic 'P Cl4 Nb Cl6 As Cl3'
_space_group_IT_number 36
_symmetry_space_group_name_Hall 'C 2c -2'
_symmetry_space_group_name_H-M 'C m c 21'
_cell_angle_alpha 90
_cell_angle_beta 90
_cell_angle_gamma 90
_cell_formula_units_Z 4
_cell_length_a 10.03
_cell_length_b 16.32
_cell_length_c 11.71
_cell_volume 1916.805
_citation_journal_id_ASTM KRTEAW
_cod_data_source_file Preiss_KRTEAW_1971_632.cif
_cod_data_source_block As1Cl13Nb1P1
_cod_original_formula_sum 'As1 Cl13 Nb1 P1'
_cod_database_code 1538492

loop_
_symmetry_equiv_pos_as_xyz
x,y,z
-x,-y,z+1/2
-x,y,z
x,-y,z+1/2
x+1/2,y+1/2,z
-x+1/2,-y+1/2,z+1/2
-x+1/2,y+1/2,z
x+1/2,-y+1/2,z+1/2

loop_
_atom_site_label
_atom_site_type_symbol
_atom_site_fract_x
_atom_site_fract_y
_atom_site_fract_z
_atom_site_occupancy
_atom_site_U_iso_or_equiv
Cl7 Cl-1 0.5 0.365 0.1304 1 0.0
Cl9 Cl-1 0.3411 0.0389 0.1267 1 0.0
Cl5 Cl-1 0.3418 0.4155 0.9053 1 0.0
Cl4 Cl-1 0.1656 0.2638 0.1209 1 0.0
Cl3 Cl-1 0.1656 0.1441 0.889 1 0.0
Cl6 Cl-1 0.5 0.246 0.9062 1 0.0
As1 As+3 0 0.4576 0.1536 1 0.0
Cl1 Cl-1 0 0.3277 0.8911 1 0.0
Cl8 Cl-1 0.5 0.0458 0.8316 1 0.0
P1 P+5 0.5 0.3572 0.9606 1 0.0
Nb1 Nb+5 0 0.2067 0 1 0.0
Cl2 Cl-1 0 0.0856 0.1147 1 0.0
